data_4509633
loop_
_publ_author_name
'Basu, Tannistha'
'Sparkes, Hazel A.'
'Mondal, Raju'

_publ_section_title
;
 Construction of Extended Molecular Networks with Heterosynthons in
 Cocrystals of Pyrazole and Acids
;
_journal_issue 12
_journal_name_full 'Crystal Growth &amp; Design'
_journal_page_first 5164
_journal_paper_doi 10.1021/cg900559q
_journal_volume 9
_journal_year 2009
_chemical_formula_sum 'C46 H52 N8 O13'
_chemical_formula_weight 924.96
_chemical_name_systematic
;

 ?

;
_space_group_IT_number 2
_symmetry_cell_setting triclinic
_symmetry_space_group_name_Hall '-P 1'
_symmetry_space_group_name_H-M 'P -1'
_atom_sites_solution_hydrogens geom
_atom_sites_solution_primary direct
_atom_sites_solution_secondary difmap
_audit_creation_method SHELXL-97
_cell_angle_alpha 94.869(2)
_cell_angle_beta 95.309(2)
_cell_angle_gamma 105.175(2)
_cell_formula_units_Z 2
_cell_length_a 7.9325(4)
_cell_length_b 9.4304(4)
_cell_length_c 32.1998(14)
_cell_measurement_reflns_used 3907
_cell_measurement_temperature 120(2)
_cell_measurement_theta_max 25.12
_cell_measurement_theta_min 2.41
_cell_volume 2299.83(18)
_computing_cell_refinement 'Bruker APEX-2'
_computing_data_collection 'Bruker APEX-2'
_computing_data_reduction 'Bruker SHELXTL'
_computing_molecular_graphics 'Bruker SHELXTL'
_computing_publication_material 'Bruker SHELXTL'
_computing_structure_refinement 'SHELXL-97 (Sheldrick, 1997)'
_computing_structure_solution 'SHELXS-97 (Sheldrick, 1990)'
_diffrn_ambient_temperature 120(2)
_diffrn_detector_area_resol_mean 8
_diffrn_measured_fraction_theta_full 0.994
_diffrn_measured_fraction_theta_max 0.994
_diffrn_measurement_device_type 'Bruker APEX-2 CCD area detector'
_diffrn_measurement_method '/w scans'
_diffrn_radiation_monochromator graphite
_diffrn_radiation_source 'fine-focus sealed tube'
_diffrn_radiation_type MoK\a
_diffrn_radiation_wavelength 0.71073
_diffrn_reflns_av_R_equivalents 0.0556
_diffrn_reflns_av_sigmaI/netI 0.0488
_diffrn_reflns_limit_h_max 9
_diffrn_reflns_limit_h_min -9
_diffrn_reflns_limit_k_max 11
_diffrn_reflns_limit_k_min -11
_diffrn_reflns_limit_l_max 38
_diffrn_reflns_limit_l_min -38
_diffrn_reflns_number 32590
_diffrn_reflns_theta_full 25.35
_diffrn_reflns_theta_max 25.35
_diffrn_reflns_theta_min 1.28
_diffrn_standards_decay_% 0
_exptl_absorpt_coefficient_mu 0.099
_exptl_absorpt_correction_T_max 1.0000
_exptl_absorpt_correction_T_min 0.868260
_exptl_absorpt_correction_type multi-scan
_exptl_absorpt_process_details 'SADABS v.2.03 (Bruker, 2001), R(int)=0.0470 before correction'
_exptl_crystal_colour Colourless
_exptl_crystal_density_diffrn 1.336
_exptl_crystal_density_meas ?
_exptl_crystal_density_method 'not measured'
_exptl_crystal_description Block
_exptl_crystal_F_000 976
_exptl_crystal_size_max 0.36
_exptl_crystal_size_mid 0.32
_exptl_crystal_size_min 0.24
_refine_diff_density_max 0.788
_refine_diff_density_min -0.223
_refine_diff_density_rms 0.046
_refine_ls_extinction_method none
_refine_ls_goodness_of_fit_ref 1.030
_refine_ls_hydrogen_treatment mixed
_refine_ls_matrix_type full
_refine_ls_number_parameters 788
_refine_ls_number_reflns 8398
_refine_ls_number_restraints 0
_refine_ls_restrained_S_all 1.030
_refine_ls_R_factor_all 0.0771
_refine_ls_R_factor_gt 0.0489
_refine_ls_shift/su_max 0.000
_refine_ls_shift/su_mean 0.000
_refine_ls_structure_factor_coef Fsqd
_refine_ls_weighting_details 'calc w=1/[\s^2^(Fo^2^)+(0.0569P)^2^+0.7709P] where P=(Fo^2^+2Fc^2^)/3'
_refine_ls_weighting_scheme calc
_refine_ls_wR_factor_gt 0.1139
_refine_ls_wR_factor_ref 0.1279
_reflns_number_gt 5916
_reflns_number_total 8398
_reflns_threshold_expression I>2\s(I)
_cod_data_source_file cg900559qsup5.cif
_cod_data_source_block 09tba011_0m
_cod_depositor_comments
;
The following automatic conversions were performed:

'_symmetry_cell_setting' value 'Triclinic' changed to 'triclinic'
according to /home/saulius/struct/CIF-dictionaries/cif_core.dic
dictionary named 'cif_core.dic' version 2.4.2 from 2011-04-26.

Automatic conversion script
Id: cif_fix_values 1891 2012-01-12 08:04:46Z andrius 

The following automatic conversions were performed:

'_exptl_crystal_density_meas' value 'not measured' was changed to '?'
- the value is perceived as not measured.

Automatic conversion script
Id: cif_fix_values 3008 2015-01-20 13:52:24Z robertas 
;
_cod_original_sg_symbol_H-M P-1
_cod_database_code 4509633

loop_
_symmetry_equiv_pos_as_xyz
'x, y, z'
'-x, -y, -z'

loop_
_atom_site_label
_atom_site_type_symbol
_atom_site_fract_x
_atom_site_fract_y
_atom_site_fract_z
_atom_site_U_iso_or_equiv
_atom_site_adp_type
_atom_site_occupancy
_atom_site_symmetry_multiplicity
_atom_site_calc_flag
_atom_site_refinement_flags
O3B O -0.9969(2) -0.37805(19) 0.58676(5) 0.0349(4) Uani 1 1 d .
O1B O -1.2206(2) 0.13913(18) 0.50904(6) 0.0416(4) Uani 1 1 d .
O4B O -1.1296(2) -0.33768(18) 0.52639(5) 0.0428(4) Uani 1 1 d .
N3A N -1.3537(2) 0.6016(2) 0.29775(6) 0.0284(4) Uani 1 1 d .
N1A N -1.3338(3) 0.4353(2) 0.46919(7) 0.0326(5) Uani 1 1 d .
O2B O -1.1014(3) 0.33846(18) 0.55534(6) 0.0474(5) Uani 1 1 d .
N2A N -1.3529(3) 0.2889(2) 0.46050(6) 0.0342(5) Uani 1 1 d .
C5A C -1.5327(3) 0.4836(2) 0.34135(7) 0.0274(5) Uani 1 1 d .
C12B C -1.0508(3) 0.1076(2) 0.56944(7) 0.0280(5) Uani 1 1 d .
N4A N -1.4831(2) 0.6692(2) 0.30303(6) 0.0297(4) Uani 1 1 d .
C4A C -1.3831(3) 0.4888(2) 0.32069(7) 0.0272(5) Uani 1 1 d .
C16B C -1.0159(3) -0.1349(2) 0.57887(7) 0.0273(5) Uani 1 1 d .
C1A C -1.4209(3) 0.4874(2) 0.43882(7) 0.0292(5) Uani 1 1 d .
C15B C -0.9271(3) -0.0813(3) 0.61863(7) 0.0314(5) Uani 1 1 d .
C6A C -1.5926(3) 0.6008(3) 0.32925(7) 0.0295(5) Uani 1 1 d .
C19B C -1.0525(3) -0.2920(2) 0.56119(7) 0.0289(5) Uani 1 1 d .
C2A C -1.5008(3) 0.3689(2) 0.40897(7) 0.0285(5) Uani 1 1 d .
C13B C -0.9604(3) 0.1601(3) 0.60925(8) 0.0344(6) Uani 1 1 d .
C17B C -1.0766(3) -0.0401(2) 0.55450(8) 0.0282(5) Uani 1 1 d .
C18B C -1.1263(3) 0.2057(3) 0.54338(8) 0.0349(6) Uani 1 1 d .
C3A C -1.4551(3) 0.2476(2) 0.42390(7) 0.0302(5) Uani 1 1 d .
C8A C -1.4251(4) 0.6453(3) 0.44191(9) 0.0371(6) Uani 1 1 d .
C10A C -1.2657(4) 0.3884(3) 0.32165(9) 0.0372(6) Uani 1 1 d .
C14B C -0.8992(3) 0.0660(3) 0.63368(8) 0.0371(6) Uani 1 1 d .
C7A C -1.6131(3) 0.3700(3) 0.36895(8) 0.0331(6) Uani 1 1 d .
C9A C -1.5041(4) 0.0895(3) 0.40488(10) 0.0418(7) Uani 1 1 d .
C11A C -1.7462(4) 0.6536(4) 0.34000(10) 0.0402(6) Uani 1 1 d .
O4 O -1.2797(2) 0.86462(19) 0.24972(6) 0.0434(5) Uani 1 1 d .
O2 O -0.6002(2) 0.90987(18) 0.11520(5) 0.0397(4) Uani 1 1 d .
O3 O -1.1397(2) 0.69227(18) 0.24401(5) 0.0367(4) Uani 1 1 d .
O1 O -0.6289(2) 0.75835(19) 0.16406(5) 0.0428(4) Uani 1 1 d .
C17 C -0.9282(3) 0.8390(3) 0.18818(7) 0.0288(5) Uani 1 1 d .
C13 C -0.8686(3) 1.0290(3) 0.14268(7) 0.0335(6) Uani 1 1 d .
C16 C -1.0699(3) 0.8859(2) 0.20058(7) 0.0280(5) Uani 1 1 d .
C12 C -0.8266(3) 0.9095(2) 0.15907(7) 0.0278(5) Uani 1 1 d .
C19 C -1.1714(3) 0.8114(3) 0.23326(7) 0.0305(5) Uani 1 1 d .
C18 C -0.6748(3) 0.8571(2) 0.14552(7) 0.0323(5) Uani 1 1 d .
C15 C -1.1114(3) 1.0048(3) 0.18342(7) 0.0343(6) Uani 1 1 d .
C14 C -1.0098(4) 1.0758(3) 0.15450(8) 0.0398(6) Uani 1 1 d .
O1W O 0.2559(3) 0.0275(2) 0.04251(7) 0.0445(5) Uani 1 1 d .
N1 N -0.3646(2) 0.7390(2) 0.10990(6) 0.0297(4) Uani 1 1 d .
N2 N -0.3578(3) 0.6330(2) 0.13492(6) 0.0297(4) Uani 1 1 d .
N3 N 0.0345(3) 0.2254(2) 0.04554(6) 0.0330(5) Uani 1 1 d .
N4 N -0.1260(3) 0.2060(2) 0.02360(6) 0.0341(5) Uani 1 1 d .
C5 C -0.0305(3) 0.4390(2) 0.05501(7) 0.0306(5) Uani 1 1 d .
C1 C -0.2468(3) 0.7400(2) 0.08251(7) 0.0286(5) Uani 1 1 d .
C2 C -0.1639(3) 0.6307(2) 0.09029(7) 0.0298(5) Uani 1 1 d .
C6 C -0.1666(3) 0.3350(3) 0.02915(7) 0.0324(5) Uani 1 1 d .
C3 C -0.2367(3) 0.5651(2) 0.12392(7) 0.0308(5) Uani 1 1 d .
C4 C 0.0945(3) 0.3646(3) 0.06456(7) 0.0313(5) Uani 1 1 d .
C10 C 0.2690(3) 0.4154(3) 0.09063(8) 0.0434(6) Uani 1 1 d .
H10C H 0.3228 0.3353 0.0909 0.065 Uiso 1 1 calc R
H10B H 0.2536 0.4473 0.1188 0.065 Uiso 1 1 calc R
H10A H 0.3431 0.4961 0.0790 0.065 Uiso 1 1 calc R
C7 C -0.0170(4) 0.5994(3) 0.06757(10) 0.0389(6) Uani 1 1 d .
C8 C -0.2220(4) 0.8484(3) 0.05116(9) 0.0391(6) Uani 1 1 d .
C11 C -0.3357(3) 0.3518(3) 0.00870(9) 0.0494(7) Uani 1 1 d .
H11C H -0.4014 0.2599 -0.0071 0.074 Uiso 1 1 calc R
H11B H -0.3116 0.4275 -0.0098 0.074 Uiso 1 1 calc R
H11A H -0.4030 0.3789 0.0298 0.074 Uiso 1 1 calc R
C9 C -0.2002(4) 0.4443(3) 0.14688(10) 0.0444(7) Uani 1 1 d .
O4A O -1.5356(2) 1.49472(19) 0.19447(5) 0.0390(4) Uani 1 1 d .
O3A O -1.7610(2) 1.5774(2) 0.21179(6) 0.0459(5) Uani 1 1 d .
O2A O -1.6108(2) 0.92318(19) 0.28462(6) 0.0434(5) Uani 1 1 d .
O1A O -1.4462(2) 1.0563(2) 0.24164(6) 0.0498(5) Uani 1 1 d .
C12A C -1.6858(3) 1.1344(2) 0.26139(7) 0.0291(5) Uani 1 1 d .
C16A C -1.7314(3) 1.3568(3) 0.23660(7) 0.0289(5) Uani 1 1 d .
C14A C -1.9362(3) 1.2161(3) 0.27833(8) 0.0352(6) Uani 1 1 d .
C17A C -1.6346(3) 1.2549(3) 0.23914(7) 0.0289(5) Uani 1 1 d .
C15A C -1.8847(3) 1.3371(3) 0.25629(7) 0.0327(5) Uani 1 1 d .
C13A C -1.8381(3) 1.1156(3) 0.28119(7) 0.0317(5) Uani 1 1 d .
C19A C -1.6674(3) 1.4830(3) 0.21236(7) 0.0306(5) Uani 1 1 d .
C18A C -1.5795(3) 1.0265(3) 0.26402(7) 0.0323(5) Uani 1 1 d .
H7AB H -1.717(3) 0.389(2) 0.3751(7) 0.030(6) Uiso 1 1 d .
H17 H -0.899(3) 0.761(2) 0.2006(7) 0.024(6) Uiso 1 1 d .
H14A H -2.045(3) 1.204(3) 0.2918(7) 0.036(6) Uiso 1 1 d .
H17A H -1.533(3) 1.271(2) 0.2258(7) 0.031(6) Uiso 1 1 d .
H17B H -1.136(3) -0.077(2) 0.5283(7) 0.018(5) Uiso 1 1 d .
H15A H -1.955(3) 1.415(3) 0.2549(7) 0.039(7) Uiso 1 1 d .
H13B H -0.937(3) 0.266(3) 0.6187(7) 0.029(6) Uiso 1 1 d .
H13A H -1.868(3) 1.031(3) 0.2963(7) 0.031(6) Uiso 1 1 d .
H15B H -0.887(3) -0.151(3) 0.6358(7) 0.035(6) Uiso 1 1 d .
H15 H -1.218(3) 1.034(3) 0.1920(8) 0.046(7) Uiso 1 1 d .
H7AA H -1.645(3) 0.265(3) 0.3529(7) 0.039(7) Uiso 1 1 d .
H14B H -0.839(3) 0.102(3) 0.6607(8) 0.040(7) Uiso 1 1 d .
H44A H -1.485(3) 0.754(3) 0.2900(8) 0.046(8) Uiso 1 1 d .
H14 H -1.040(3) 1.158(3) 0.1425(7) 0.040(7) Uiso 1 1 d .
H13 H -0.798(3) 1.078(3) 0.1212(8) 0.040(7) Uiso 1 1 d .
H222 H -0.429(3) 0.612(3) 0.1544(8) 0.044(7) Uiso 1 1 d .
H112 H -1.271(4) 0.482(3) 0.4910(9) 0.045(8) Uiso 1 1 d .
H8C H -0.299(4) 0.913(3) 0.0530(8) 0.050(8) Uiso 1 1 d .
H7B H -0.012(4) 0.652(3) 0.0423(10) 0.064(9) Uiso 1 1 d .
H7A H 0.095(4) 0.644(3) 0.0863(9) 0.053(8) Uiso 1 1 d .
H8B H -0.104(5) 0.898(3) 0.0521(9) 0.070(10) Uiso 1 1 d .
H10F H -1.205(4) 0.392(4) 0.3500(11) 0.078(10) Uiso 1 1 d .
H8A H -0.255(5) 0.797(4) 0.0224(12) 0.088(11) Uiso 1 1 d .
H10E H -1.176(5) 0.412(4) 0.3045(11) 0.082(11) Uiso 1 1 d .
H10D H -1.327(5) 0.286(4) 0.3155(11) 0.093(12) Uiso 1 1 d .
H8AC H -1.547(5) 0.655(3) 0.4418(9) 0.074(10) Uiso 1 1 d .
H9AC H -1.457(4) 0.080(3) 0.3773(10) 0.069(9) Uiso 1 1 d .
H8AB H -1.386(4) 0.688(3) 0.4194(10) 0.069(10) Uiso 1 1 d .
H9AB H -1.626(5) 0.053(4) 0.3972(11) 0.087(12) Uiso 1 1 d .
H9C H -0.261(5) 0.424(4) 0.1685(12) 0.087(12) Uiso 1 1 d .
H1A H -1.381(5) 0.982(4) 0.2438(11) 0.096(12) Uiso 1 1 d .
H8AA H -1.369(4) 0.697(3) 0.4683(11) 0.070(10) Uiso 1 1 d .
H3B H -1.019(4) -0.467(4) 0.5731(10) 0.079(11) Uiso 1 1 d .
H1B H -1.280(6) 0.217(5) 0.4864(13) 0.129(15) Uiso 1 1 d .
H9B H -0.232(5) 0.350(5) 0.1293(13) 0.108(14) Uiso 1 1 d .
H9AA H -1.469(4) 0.025(4) 0.4220(10) 0.075(11) Uiso 1 1 d .
H9A H -0.079(5) 0.459(4) 0.1529(11) 0.093(12) Uiso 1 1 d .
H111 H -0.459(5) 0.808(4) 0.1134(11) 0.100(12) Uiso 1 1 d .
H11F H -1.820(5) 0.584(4) 0.3530(11) 0.093(12) Uiso 1 1 d .
H11E H -1.822(5) 0.670(4) 0.3148(11) 0.083(11) Uiso 1 1 d .
H11D H -1.713(5) 0.741(5) 0.3568(12) 0.097(13) Uiso 1 1 d .
H3 H -1.229(6) 0.655(5) 0.2710(13) 0.130(15) Uiso 1 1 d .
H3A H -1.703(5) 1.663(4) 0.1939(11) 0.090(11) Uiso 1 1 d .
H1WB H 0.300(5) -0.003(4) 0.0660(12) 0.078(11) Uiso 1 1 d .
H1WA H 0.205(7) -0.043(6) 0.0231(18) 0.17(2) Uiso 1 1 d .
H333 H 0.099(5) 0.152(4) 0.0452(11) 0.090(12) Uiso 1 1 d .

loop_
_atom_site_aniso_label
_atom_site_aniso_U_11
_atom_site_aniso_U_22
_atom_site_aniso_U_33
_atom_site_aniso_U_23
_atom_site_aniso_U_13
_atom_site_aniso_U_12
O3B 0.0461(11) 0.0296(10) 0.0349(9) 0.0089(8) 0.0076(8) 0.0179(8)
O1B 0.0511(11) 0.0348(10) 0.0425(11) 0.0101(8) 0.0022(9) 0.0175(9)
O4B 0.0651(13) 0.0285(9) 0.0336(10) 0.0033(8) -0.0036(9) 0.0141(9)
N3A 0.0271(10) 0.0328(11) 0.0284(10) 0.0060(8) 0.0063(8) 0.0117(9)
N1A 0.0430(13) 0.0306(12) 0.0249(11) 0.0061(9) 0.0035(10) 0.0104(10)
O2B 0.0681(13) 0.0265(10) 0.0549(11) 0.0090(8) 0.0219(10) 0.0194(9)
N2A 0.0418(12) 0.0313(11) 0.0344(12) 0.0129(9) 0.0109(10) 0.0132(9)
C5A 0.0258(12) 0.0324(13) 0.0235(11) 0.0037(10) 0.0028(9) 0.0069(10)
C12B 0.0280(12) 0.0247(12) 0.0330(13) 0.0047(10) 0.0121(10) 0.0071(10)
N4A 0.0291(11) 0.0327(11) 0.0306(11) 0.0076(9) 0.0072(9) 0.0118(9)
C4A 0.0253(12) 0.0316(13) 0.0247(12) 0.0046(10) 0.0012(9) 0.0080(10)
C16B 0.0275(12) 0.0279(12) 0.0291(12) 0.0059(10) 0.0101(10) 0.0089(10)
C1A 0.0324(13) 0.0321(13) 0.0265(12) 0.0113(10) 0.0099(10) 0.0101(10)
C15B 0.0294(13) 0.0361(14) 0.0319(13) 0.0069(11) 0.0078(10) 0.0121(11)
C6A 0.0274(12) 0.0368(13) 0.0253(12) 0.0037(10) 0.0056(10) 0.0097(10)
C19B 0.0338(13) 0.0277(12) 0.0292(13) 0.0087(10) 0.0099(11) 0.0113(10)
C2A 0.0250(12) 0.0328(13) 0.0294(12) 0.0085(10) 0.0110(10) 0.0070(10)
C13B 0.0344(14) 0.0289(14) 0.0394(14) -0.0011(11) 0.0132(11) 0.0060(11)
C17B 0.0298(13) 0.0290(13) 0.0271(13) 0.0065(10) 0.0081(10) 0.0078(10)
C18B 0.0384(14) 0.0290(14) 0.0433(15) 0.0108(11) 0.0188(12) 0.0127(11)
C3A 0.0286(13) 0.0311(13) 0.0327(13) 0.0079(10) 0.0113(11) 0.0074(10)
C8A 0.0480(17) 0.0305(14) 0.0343(15) 0.0068(12) 0.0060(13) 0.0118(12)
C10A 0.0330(15) 0.0430(17) 0.0430(16) 0.0125(13) 0.0112(13) 0.0187(13)
C14B 0.0344(14) 0.0431(16) 0.0311(14) -0.0034(12) 0.0037(11) 0.0081(12)
C7A 0.0253(13) 0.0398(15) 0.0337(14) 0.0096(11) 0.0052(11) 0.0055(11)
C9A 0.0443(18) 0.0288(14) 0.0525(18) 0.0052(13) 0.0148(14) 0.0073(13)
C11A 0.0348(15) 0.0457(17) 0.0463(17) 0.0093(14) 0.0146(13) 0.0173(13)
O4 0.0427(10) 0.0450(11) 0.0560(11) 0.0181(9) 0.0252(9) 0.0252(9)
O2 0.0449(10) 0.0386(10) 0.0429(10) 0.0137(8) 0.0218(8) 0.0158(8)
O3 0.0379(10) 0.0374(10) 0.0444(10) 0.0153(8) 0.0186(8) 0.0192(8)
O1 0.0480(11) 0.0438(10) 0.0499(11) 0.0185(9) 0.0254(9) 0.0251(9)
C17 0.0312(13) 0.0253(12) 0.0310(13) 0.0019(10) 0.0045(10) 0.0097(10)
C13 0.0434(15) 0.0315(13) 0.0268(12) 0.0064(10) 0.0069(11) 0.0105(11)
C16 0.0289(12) 0.0292(12) 0.0261(12) 0.0020(10) 0.0040(10) 0.0084(10)
C12 0.0303(12) 0.0263(12) 0.0253(12) -0.0006(9) 0.0047(10) 0.0059(10)
C19 0.0266(12) 0.0332(13) 0.0333(13) 0.0030(10) 0.0062(10) 0.0103(10)
C18 0.0400(14) 0.0261(13) 0.0323(13) 0.0042(10) 0.0103(11) 0.0092(11)
C15 0.0350(14) 0.0382(14) 0.0344(13) 0.0061(11) 0.0079(11) 0.0160(12)
C14 0.0493(16) 0.0407(15) 0.0382(14) 0.0150(12) 0.0099(12) 0.0225(13)
O1W 0.0579(13) 0.0390(11) 0.0364(11) 0.0041(9) 0.0008(9) 0.0142(9)
N1 0.0287(11) 0.0265(10) 0.0341(11) 0.0047(9) 0.0103(9) 0.0052(9)
N2 0.0289(11) 0.0302(11) 0.0302(11) 0.0040(9) 0.0107(9) 0.0055(9)
N3 0.0338(12) 0.0317(12) 0.0334(11) 0.0023(9) 0.0058(9) 0.0083(9)
N4 0.0324(12) 0.0352(12) 0.0338(11) 0.0006(9) 0.0048(9) 0.0085(9)
C5 0.0277(12) 0.0300(13) 0.0341(13) 0.0029(10) 0.0139(10) 0.0047(10)
C1 0.0234(12) 0.0275(12) 0.0318(12) 0.0001(10) 0.0085(10) 0.0007(10)
C2 0.0254(12) 0.0282(12) 0.0332(13) -0.0009(10) 0.0082(10) 0.0022(10)
C6 0.0291(13) 0.0376(14) 0.0321(13) 0.0042(11) 0.0097(10) 0.0095(11)
C3 0.0265(12) 0.0283(13) 0.0355(13) 0.0000(10) 0.0064(10) 0.0041(10)
C4 0.0300(13) 0.0321(13) 0.0314(13) 0.0029(10) 0.0113(10) 0.0052(10)
C10 0.0366(15) 0.0439(16) 0.0475(16) -0.0010(12) -0.0003(12) 0.0108(12)
C7 0.0328(15) 0.0322(14) 0.0517(17) 0.0004(13) 0.0183(13) 0.0056(12)
C8 0.0349(16) 0.0390(16) 0.0445(17) 0.0092(13) 0.0141(13) 0.0071(13)
C11 0.0375(15) 0.0557(18) 0.0540(17) -0.0004(14) 0.0012(13) 0.0147(13)
C9 0.0404(17) 0.0494(18) 0.0525(18) 0.0164(15) 0.0170(15) 0.0209(14)
O4A 0.0389(10) 0.0484(11) 0.0407(10) 0.0169(8) 0.0178(8) 0.0228(8)
O3A 0.0476(11) 0.0515(11) 0.0564(12) 0.0270(10) 0.0275(9) 0.0310(9)
O2A 0.0465(11) 0.0436(11) 0.0517(11) 0.0204(9) 0.0196(9) 0.0229(9)
O1A 0.0524(12) 0.0446(11) 0.0703(13) 0.0249(10) 0.0352(10) 0.0294(10)
C12A 0.0301(13) 0.0300(13) 0.0272(12) -0.0013(10) 0.0024(10) 0.0101(10)
C16A 0.0291(12) 0.0346(13) 0.0244(12) 0.0037(10) 0.0034(10) 0.0111(10)
C14A 0.0316(14) 0.0408(15) 0.0363(14) 0.0067(11) 0.0124(11) 0.0119(11)
C17A 0.0271(13) 0.0341(13) 0.0259(12) 0.0027(10) 0.0052(10) 0.0085(10)
C15A 0.0309(13) 0.0392(14) 0.0316(13) 0.0039(11) 0.0059(10) 0.0152(11)
C13A 0.0328(13) 0.0307(13) 0.0313(13) 0.0029(11) 0.0054(11) 0.0076(11)
C19A 0.0328(13) 0.0380(14) 0.0246(12) 0.0029(10) 0.0042(10) 0.0158(11)
C18A 0.0332(13) 0.0319(13) 0.0332(13) 0.0041(11) 0.0083(11) 0.0097(11)

loop_
_atom_type_symbol
_atom_type_description
_atom_type_scat_dispersion_real
_atom_type_scat_dispersion_imag
_atom_type_scat_source
C C 0.0033 0.0016 'International Tables Vol C Tables 4.2.6.8 and 6.1.1.4'
H H 0.0000 0.0000 'International Tables Vol C Tables 4.2.6.8 and 6.1.1.4'
N N 0.0061 0.0033 'International Tables Vol C Tables 4.2.6.8 and 6.1.1.4'
O O 0.0106 0.0060 'International Tables Vol C Tables 4.2.6.8 and 6.1.1.4'

loop_
_geom_angle_atom_site_label_1
_geom_angle_atom_site_label_2
_geom_angle_atom_site_label_3
_geom_angle
C19B O3B H3B 108(2)
C18B O1B H1B 116(2)
C4A N3A N4A 106.46(18)
C4A N3A H3 134.2(17)
N4A N3A H3 119.3(17)
C1A N1A N2A 111.4(2)
C1A N1A H112 128.7(19)
N2A N1A H112 119.9(18)
C3A N2A N1A 106.07(19)
C3A N2A H1B 132.9(18)
N1A N2A H1B 121.0(18)
C6A C5A C4A 105.21(19)
C6A C5A C7A 128.0(2)
C4A C5A C7A 126.7(2)
C17B C12B C13B 119.0(2)
C17B C12B C18B 119.8(2)
C13B C12B C18B 121.2(2)
C6A N4A N3A 110.88(19)
C6A N4A H44A 128.7(16)
N3A N4A H44A 120.4(16)
N3A C4A C5A 110.21(19)
N3A C4A C10A 120.7(2)
C5A C4A C10A 129.0(2)
C17B C16B C15B 119.5(2)
C17B C16B C19B 117.8(2)
C15B C16B C19B 122.7(2)
N1A C1A C2A 106.8(2)
N1A C1A C8A 121.6(2)
C2A C1A C8A 131.5(2)
C14B C15B C16B 120.1(2)
C14B C15B H15B 121.5(14)
C16B C15B H15B 118.4(14)
N4A C6A C5A 107.24(19)
N4A C6A C11A 121.3(2)
C5A C6A C11A 131.5(2)
O4B C19B O3B 123.0(2)
O4B C19B C16B 122.2(2)
O3B C19B C16B 114.7(2)
C1A C2A C3A 105.5(2)
C1A C2A C7A 127.3(2)
C3A C2A C7A 127.1(2)
C14B C13B C12B 120.4(2)
C14B C13B H13B 121.5(13)
C12B C13B H13B 118.1(13)
C16B C17B C12B 120.9(2)
C16B C17B H17B 118.7(13)
C12B C17B H17B 120.4(13)
O2B C18B O1B 124.3(2)
O2B C18B C12B 121.2(2)
O1B C18B C12B 114.5(2)
N2A C3A C2A 110.2(2)
N2A C3A C9A 120.2(2)
C2A C3A C9A 129.6(2)
C1A C8A H8AC 111.9(19)
C1A C8A H8AB 111(2)
H8AC C8A H8AB 105(3)
C1A C8A H8AA 110.9(18)
H8AC C8A H8AA 103(2)
H8AB C8A H8AA 115(3)
C4A C10A H10F 112.1(19)
C4A C10A H10E 113(2)
H10F C10A H10E 105(3)
C4A C10A H10D 114(2)
H10F C10A H10D 102(3)
H10E C10A H10D 110(3)
C13B C14B C15B 120.2(2)
C13B C14B H14B 120.1(15)
C15B C14B H14B 119.7(15)
C2A C7A C5A 115.2(2)
C2A C7A H7AB 109.5(14)
C5A C7A H7AB 106.6(14)
C2A C7A H7AA 107.7(13)
C5A C7A H7AA 110.6(13)
H7AB C7A H7AA 107.0(19)
C3A C9A H9AC 111.4(18)
C3A C9A H9AB 112(2)
H9AC C9A H9AB 102(3)
C3A C9A H9AA 114(2)
H9AC C9A H9AA 109(3)
H9AB C9A H9AA 107(3)
C6A C11A H11F 110(2)
C6A C11A H11E 113.8(19)
H11F C11A H11E 105(3)
C6A C11A H11D 112(2)
H11F C11A H11D 110(3)
H11E C11A H11D 106(3)
C19 O3 H3 106(2)
C16 C17 C12 121.1(2)
C16 C17 H17 118.9(13)
C12 C17 H17 120.0(13)
C14 C13 C12 120.8(2)
C14 C13 H13 120.0(14)
C12 C13 H13 119.1(14)
C17 C16 C15 119.4(2)
C17 C16 C19 119.5(2)
C15 C16 C19 121.0(2)
C13 C12 C17 118.7(2)
C13 C12 C18 120.6(2)
C17 C12 C18 120.7(2)
O4 C19 O3 121.6(2)
O4 C19 C16 121.0(2)
O3 C19 C16 117.42(19)
O2 C18 O1 121.8(2)
O2 C18 C12 119.2(2)
O1 C18 C12 119.0(2)
C14 C15 C16 119.6(2)
C14 C15 H15 122.5(15)
C16 C15 H15 117.8(15)
C13 C14 C15 120.4(2)
C13 C14 H14 120.4(15)
C15 C14 H14 119.2(14)
H1WB O1W H1WA 114(4)
C1 N1 N2 108.31(19)
C1 N1 H111 130.3(19)
N2 N1 H111 121.3(19)
C3 N2 N1 109.75(19)
C3 N2 H222 127.7(17)
N1 N2 H222 122.5(17)
C4 N3 N4 110.1(2)
C4 N3 H333 126(2)
N4 N3 H333 124(2)
C6 N4 N3 106.84(19)
C4 C5 C6 104.9(2)
C4 C5 C7 127.2(2)
C6 C5 C7 127.8(2)
N1 C1 C2 108.4(2)
N1 C1 C8 120.6(2)
C2 C1 C8 131.0(2)
C1 C2 C3 106.10(19)
C1 C2 C7 125.3(2)
C3 C2 C7 128.5(2)
N4 C6 C5 109.9(2)
N4 C6 C11 120.6(2)
C5 C6 C11 129.5(2)
N2 C3 C2 107.4(2)
N2 C3 C9 121.1(2)
C2 C3 C9 131.5(2)
N3 C4 C5 108.2(2)
N3 C4 C10 121.0(2)
C5 C4 C10 130.8(2)
C4 C10 H10C 109.5
C4 C10 H10B 109.5
H10C C10 H10B 109.5
C4 C10 H10A 109.5
H10C C10 H10A 109.5
H10B C10 H10A 109.5
C5 C7 C2 116.2(2)
C5 C7 H7B 109.1(17)
C2 C7 H7B 107.7(17)
C5 C7 H7A 108.7(15)
C2 C7 H7A 107.2(15)
H7B C7 H7A 108(2)
C1 C8 H8C 112.9(16)
C1 C8 H8B 110.4(19)
H8C C8 H8B 114(2)
C1 C8 H8A 110(2)
H8C C8 H8A 104(2)
H8B C8 H8A 105(3)
C6 C11 H11C 109.5
C6 C11 H11B 109.5
H11C C11 H11B 109.5
C6 C11 H11A 109.5
H11C C11 H11A 109.5
H11B C11 H11A 109.5
C3 C9 H9C 115(2)
C3 C9 H9B 112(2)
H9C C9 H9B 103(3)
C3 C9 H9A 110(2)
H9C C9 H9A 115(3)
H9B C9 H9A 100(3)
C19A O3A H3A 108.6(19)
C18A O1A H1A 110(2)
C17A C12A C13A 119.4(2)
C17A C12A C18A 120.2(2)
C13A C12A C18A 120.5(2)
C17A C16A C15A 119.6(2)
C17A C16A C19A 117.6(2)
C15A C16A C19A 122.8(2)
C13A C14A C15A 120.8(2)
C13A C14A H14A 121.0(14)
C15A C14A H14A 118.2(14)
C16A C17A C12A 120.9(2)
C16A C17A H17A 117.6(14)
C12A C17A H17A 121.5(14)
C14A C15A C16A 119.4(2)
C14A C15A H15A 121.5(14)
C16A C15A H15A 119.0(14)
C14A C13A C12A 119.9(2)
C14A C13A H13A 123.6(14)
C12A C13A H13A 116.5(14)
O4A C19A O3A 123.7(2)
O4A C19A C16A 121.2(2)
O3A C19A C16A 115.1(2)
O2A C18A O1A 123.7(2)
O2A C18A C12A 123.9(2)
O1A C18A C12A 112.5(2)

loop_
_geom_bond_atom_site_label_1
_geom_bond_atom_site_label_2
_geom_bond_distance
O3B C19B 1.328(3)
O3B H3B 0.88(3)
O1B C18B 1.288(3)
O1B H1B 1.22(5)
O4B C19B 1.212(3)
N3A C4A 1.330(3)
N3A N4A 1.358(2)
N3A H3 1.40(5)
N1A C1A 1.345(3)
N1A N2A 1.351(3)
N1A H112 0.84(3)
O2B C18B 1.237(3)
N2A C3A 1.333(3)
N2A H1B 1.31(5)
C5A C6A 1.384(3)
C5A C4A 1.405(3)
C5A C7A 1.501(3)
C12B C17B 1.389(3)
C12B C13B 1.392(3)
C12B C18B 1.500(3)
N4A C6A 1.348(3)
N4A H44A 0.93(3)
C4A C10A 1.492(3)
C16B C17B 1.386(3)
C16B C15B 1.389(3)
C16B C19B 1.485(3)
C1A C2A 1.382(3)
C1A C8A 1.493(3)
C15B C14B 1.385(3)
C15B H15B 0.99(2)
C6A C11A 1.490(3)
C2A C3A 1.396(3)
C2A C7A 1.500(3)
C13B C14B 1.384(4)
C13B H13B 0.98(2)
C17B H17B 0.92(2)
C3A C9A 1.498(3)
C8A H8AC 0.99(3)
C8A H8AB 0.90(3)
C8A H8AA 0.95(3)
C10A H10F 0.99(4)
C10A H10E 0.93(4)
C10A H10D 0.96(4)
C14B H14B 0.94(3)
C7A H7AB 0.93(2)
C7A H7AA 1.04(2)
C9A H9AC 1.00(3)
C9A H9AB 0.94(4)
C9A H9AA 0.93(3)
C11A H11F 0.92(4)
C11A H11E 1.01(4)
C11A H11D 0.91(4)
O4 C19 1.240(3)
O2 C18 1.260(3)
O3 C19 1.282(3)
O3 H3 1.19(5)
O1 C18 1.260(3)
C17 C16 1.390(3)
C17 C12 1.391(3)
C17 H17 0.94(2)
C13 C14 1.380(3)
C13 C12 1.387(3)
C13 H13 1.00(3)
C16 C15 1.391(3)
C16 C19 1.495(3)
C12 C18 1.502(3)
C15 C14 1.388(3)
C15 H15 1.01(3)
C14 H14 0.97(3)
O1W H1WB 0.91(4)
O1W H1WA 0.86(6)
N1 C1 1.341(3)
N1 N2 1.344(3)
N1 H111 1.12(4)
N2 C3 1.343(3)
N2 H222 0.88(3)
N3 C4 1.345(3)
N3 N4 1.358(3)
N3 H333 0.96(4)
N4 C6 1.340(3)
C5 C4 1.384(3)
C5 C6 1.400(3)
C5 C7 1.506(3)
C1 C2 1.388(3)
C1 C8 1.487(3)
C2 C3 1.390(3)
C2 C7 1.510(3)
C6 C11 1.491(3)
C3 C9 1.484(4)
C4 C10 1.490(3)
C10 H10C 0.9600
C10 H10B 0.9600
C10 H10A 0.9600
C7 H7B 0.99(3)
C7 H7A 1.00(3)
C8 H8C 0.97(3)
C8 H8B 0.93(3)
C8 H8A 0.99(4)
C11 H11C 0.9600
C11 H11B 0.9600
C11 H11A 0.9600
C9 H9C 0.89(4)
C9 H9B 0.97(4)
C9 H9A 0.94(4)
O4A C19A 1.224(3)
O3A C19A 1.300(3)
O3A H3A 1.06(4)
O2A C18A 1.210(3)
O1A C18A 1.317(3)
O1A H1A 0.98(4)
C12A C17A 1.385(3)
C12A C13A 1.395(3)
C12A C18A 1.485(3)
C16A C17A 1.382(3)
C16A C15A 1.399(3)
C16A C19A 1.482(3)
C14A C13A 1.379(3)
C14A C15A 1.386(3)
C14A H14A 0.99(2)
C17A H17A 0.93(2)
C15A H15A 1.03(2)
C13A H13A 0.95(2)

loop_
_geom_torsion_atom_site_label_1
_geom_torsion_atom_site_label_2
_geom_torsion_atom_site_label_3
_geom_torsion_atom_site_label_4
_geom_torsion
C1A N1A N2A C3A -0.3(2)
C4A N3A N4A C6A 0.5(2)
N4A N3A C4A C5A -0.4(2)
N4A N3A C4A C10A 179.1(2)
C6A C5A C4A N3A 0.2(3)
C7A C5A C4A N3A 177.7(2)
C6A C5A C4A C10A -179.3(2)
C7A C5A C4A C10A -1.8(4)
N2A N1A C1A C2A 0.1(2)
N2A N1A C1A C8A 177.8(2)
C17B C16B C15B C14B -0.2(3)
C19B C16B C15B C14B -179.0(2)
N3A N4A C6A C5A -0.3(3)
N3A N4A C6A C11A -179.7(2)
C4A C5A C6A N4A 0.1(2)
C7A C5A C6A N4A -177.4(2)
C4A C5A C6A C11A 179.4(3)
C7A C5A C6A C11A 1.9(4)
C17B C16B C19B O4B 1.4(3)
C15B C16B C19B O4B -179.7(2)
C17B C16B C19B O3B -177.45(19)
C15B C16B C19B O3B 1.4(3)
N1A C1A C2A C3A 0.1(2)
C8A C1A C2A C3A -177.3(2)
N1A C1A C2A C7A -179.9(2)
C8A C1A C2A C7A 2.7(4)
C17B C12B C13B C14B -0.7(3)
C18B C12B C13B C14B 176.8(2)
C15B C16B C17B C12B -0.4(3)
C19B C16B C17B C12B 178.4(2)
C13B C12B C17B C16B 0.9(3)
C18B C12B C17B C16B -176.7(2)
C17B C12B C18B O2B -178.0(2)
C13B C12B C18B O2B 4.5(3)
C17B C12B C18B O1B 3.8(3)
C13B C12B C18B O1B -173.7(2)
N1A N2A C3A C2A 0.4(2)
N1A N2A C3A C9A -179.7(2)
C1A C2A C3A N2A -0.3(2)
C7A C2A C3A N2A 179.7(2)
C1A C2A C3A C9A 179.8(2)
C7A C2A C3A C9A -0.2(4)
C12B C13B C14B C15B 0.2(4)
C16B C15B C14B C13B 0.3(3)
C1A C2A C7A C5A 52.4(3)
C3A C2A C7A C5A -127.6(2)
C6A C5A C7A C2A -117.6(3)
C4A C5A C7A C2A 65.5(3)
C12 C17 C16 C15 0.3(3)
C12 C17 C16 C19 -177.5(2)
C14 C13 C12 C17 -0.9(4)
C14 C13 C12 C18 178.9(2)
C16 C17 C12 C13 0.4(3)
C16 C17 C12 C18 -179.4(2)
C17 C16 C19 O4 168.6(2)
C15 C16 C19 O4 -9.2(4)
C17 C16 C19 O3 -10.2(3)
C15 C16 C19 O3 172.0(2)
C13 C12 C18 O2 -9.2(3)
C17 C12 C18 O2 170.6(2)
C13 C12 C18 O1 172.8(2)
C17 C12 C18 O1 -7.4(3)
C17 C16 C15 C14 -0.6(4)
C19 C16 C15 C14 177.2(2)
C12 C13 C14 C15 0.7(4)
C16 C15 C14 C13 0.1(4)
C1 N1 N2 C3 -0.1(3)
C4 N3 N4 C6 -0.2(2)
N2 N1 C1 C2 0.4(2)
N2 N1 C1 C8 -178.8(2)
N1 C1 C2 C3 -0.5(3)
C8 C1 C2 C3 178.6(3)
N1 C1 C2 C7 -177.3(2)
C8 C1 C2 C7 1.7(4)
N3 N4 C6 C5 0.0(2)
N3 N4 C6 C11 179.5(2)
C4 C5 C6 N4 0.1(2)
C7 C5 C6 N4 176.7(2)
C4 C5 C6 C11 -179.2(2)
C7 C5 C6 C11 -2.7(4)
N1 N2 C3 C2 -0.2(3)
N1 N2 C3 C9 179.2(2)
C1 C2 C3 N2 0.4(3)
C7 C2 C3 N2 177.1(2)
C1 C2 C3 C9 -178.9(3)
C7 C2 C3 C9 -2.2(4)
N4 N3 C4 C5 0.3(3)
N4 N3 C4 C10 -179.7(2)
C6 C5 C4 N3 -0.2(2)
C7 C5 C4 N3 -176.8(2)
C6 C5 C4 C10 179.7(2)
C7 C5 C4 C10 3.2(4)
C4 C5 C7 C2 -125.6(3)
C6 C5 C7 C2 58.7(4)
C1 C2 C7 C5 -136.5(3)
C3 C2 C7 C5 47.4(4)
C15A C16A C17A C12A -0.9(3)
C19A C16A C17A C12A 179.7(2)
C13A C12A C17A C16A 0.5(3)
C18A C12A C17A C16A -179.6(2)
C13A C14A C15A C16A 0.2(4)
C17A C16A C15A C14A 0.5(3)
C19A C16A C15A C14A 179.9(2)
C15A C14A C13A C12A -0.6(4)
C17A C12A C13A C14A 0.3(3)
C18A C12A C13A C14A -179.6(2)
C17A C16A C19A O4A 1.6(3)
C15A C16A C19A O4A -177.8(2)
C17A C16A C19A O3A -178.5(2)
C15A C16A C19A O3A 2.2(3)
C17A C12A C18A O2A 176.0(2)
C13A C12A C18A O2A -4.1(4)
C17A C12A C18A O1A -3.5(3)
C13A C12A C18A O1A 176.4(2)
